data_2200338
loop_
_publ_author_name
'Fronczek, Frank R.'
'Johnson, Rolanda J.'
'Strongin, Robert M.'

_publ_section_title
;
 Trimethylsulfonium methanesulfonate
;
_journal_issue 5
_journal_name_full 'Acta Crystallographica Section E'
_journal_page_first o447
_journal_page_last o448
_journal_paper_doi 10.1107/S1600536801006651
_journal_volume 57
_journal_year 2001
_chemical_formula_iupac 'C3 H9 S 1+, C H3 O3 S 1-'
_chemical_formula_moiety 'C3 H9 S 1+, C H3 O3 S 1-'
_chemical_formula_sum 'C4 H12 O3 S2'
_chemical_formula_weight 172.26
_chemical_name_systematic
;
trimethylsulfonium methanesulfonate
;
_space_group_IT_number 62
_symmetry_cell_setting orthorhombic
_symmetry_space_group_name_Hall '-P 2ac 2n'
_symmetry_space_group_name_H-M 'P n m a'
_cell_angle_alpha 90
_cell_angle_beta 90
_cell_angle_gamma 90
_cell_formula_units_Z 4
_cell_length_a 12.6157(4)
_cell_length_b 8.2419(4)
_cell_length_c 7.5397(8)
_cell_measurement_reflns_used 7642
_cell_measurement_temperature 120
_cell_measurement_theta_max 30.0
_cell_measurement_theta_min 2.5
_cell_volume 783.96(9)
_computing_cell_refinement 'DENZO and SCALEPACK'
_computing_data_collection 'COLLECT (Nonius, 2000)'
_computing_data_reduction 'DENZO and SCALEPACK (Otwinowski & Minor, 1997)'
_computing_molecular_graphics 'ORTEP-3 (Farrugia, 1997)'
_computing_publication_material SHELXL97
_computing_structure_refinement 'SHELXL97 (Sheldrick, 1997)'
_computing_structure_solution 'SIR (Altomare et al., 1994)'
_diffrn_ambient_temperature 120
_diffrn_measured_fraction_theta_full 1.000
_diffrn_measured_fraction_theta_max 1.000
_diffrn_measurement_device 'KappaCCD diffractometer (with Oxford Cryosystems Cryostream cooler)'
_diffrn_measurement_method '\w scans with \k offsets'
_diffrn_radiation_monochromator graphite
_diffrn_radiation_source 'fine-focus sealed tube'
_diffrn_radiation_type MoK\a
_diffrn_radiation_wavelength .71073
_diffrn_reflns_av_R_equivalents .047
_diffrn_reflns_av_sigmaI/netI .062
_diffrn_reflns_limit_h_max 17
_diffrn_reflns_limit_h_min -17
_diffrn_reflns_limit_k_max 11
_diffrn_reflns_limit_k_min -11
_diffrn_reflns_limit_l_max 10
_diffrn_reflns_limit_l_min -10
_diffrn_reflns_number 7642
_diffrn_reflns_theta_full 30.05
_diffrn_reflns_theta_max 30.1
_diffrn_reflns_theta_min 3.1
_diffrn_standards_number 0
_exptl_absorpt_coefficient_mu .620
_exptl_absorpt_correction_T_max .988
_exptl_absorpt_correction_T_min .936
_exptl_absorpt_correction_type multi-scan
_exptl_absorpt_process_details 'HKL SCALEPACK (Otwinowski & Minor 1997)'
_exptl_crystal_colour colorless
_exptl_crystal_density_diffrn 1.459
_exptl_crystal_density_method 'not measured'
_exptl_crystal_description plate
_exptl_crystal_F_000 368
_exptl_crystal_size_max .12
_exptl_crystal_size_mid .10
_exptl_crystal_size_min .02
_refine_diff_density_max .40
_refine_diff_density_min -.37
_refine_ls_extinction_coef .0067(18)
_refine_ls_extinction_method SHELXL97
_refine_ls_goodness_of_fit_ref 1.022
_refine_ls_hydrogen_treatment refxyz
_refine_ls_matrix_type full
_refine_ls_number_parameters 69
_refine_ls_number_reflns 1222
_refine_ls_number_restraints 0
_refine_ls_restrained_S_all 1.022
_refine_ls_R_factor_all .074
_refine_ls_R_factor_gt .039
_refine_ls_shift/su_max <0.001
_refine_ls_shift/su_mean .000
_refine_ls_structure_factor_coef Fsqd
_refine_ls_weighting_details 'calc w = 1/[\s^2^(Fo^2^)+(0.0326P)^2^+0.2622P] where P = (Fo^2^+2Fc^2^)/3'
_refine_ls_weighting_scheme calc
_refine_ls_wR_factor_ref .089
_reflns_number_gt 838
_reflns_number_total 1222
_reflns_threshold_expression >2\s(I)
_cod_data_source_file om6021.cif
_cod_data_source_block I
_cod_depositor_comments
;
The following automatic conversions were performed:
'_symmetry_cell_setting' value 'Orthorhombic' changed to 'orthorhombic'
according to '/home/saulius/struct/CIF-dictionaries/cif_core.dic'
dictionary named 'cif_core.dic' version 2.4.1 from 2010-06-29.

Automatic conversion script
Id: cif_fix_enum 1527 2010-12-29 10:47:43Z saulius 

The following automatic conversions were performed:

'_symmetry_cell_setting' value 'Orthorhombic' changed to
'orthorhombic' according to
/home/saulius/struct/CIF-dictionaries/cif_core.dic dictionary named
'cif_core.dic' version 2.4.1 from 2010-06-29.

Automatic conversion script
Id: cif_fix_values 1715 2011-07-08 13:25:40Z adriana 
;
_cod_database_code 2200338
_cod_database_fobs_code 2200338

loop_
_symmetry_equiv_pos_as_xyz
'x, y, z'
'-x+1/2, -y, z+1/2'
'x+1/2, -y+1/2, -z+1/2'
'-x, y+1/2, -z'
'-x, -y, -z'
'x-1/2, y, -z-1/2'
'-x-1/2, y-1/2, z-1/2'
'x, -y-1/2, z'

loop_
_atom_site_label
_atom_site_fract_x
_atom_site_fract_y
_atom_site_fract_z
_atom_site_U_iso_or_equiv
_atom_site_adp_type
_atom_site_calc_flag
_atom_site_refinement_flags
_atom_site_occupancy
_atom_site_disorder_assembly
_atom_site_disorder_group
_atom_site_type_symbol
S1 .67208(5) .2500 .27070(8) .0207(2) Uani d S 1 . . S
O1 .57403(15) .2500 .1667(2) .0272(5) Uani d S 1 . . O
O2 .68432(11) .10235(18) .37463(18) .0321(4) Uani d . 1 . . O
C1 .7765(2) .2500 .1161(4) .0259(6) Uani d S 1 . . C
H1A .844(3) .2500 .188(4) .039 Uiso d S 1 . . H
H1B .7715(17) .152(3) .050(3) .039 Uiso d . 1 . . H
S2 .51948(6) .7500 .30929(8) .0249(2) Uani d S 1 . . S
C2 .6201(2) .7500 .1426(4) .0285(7) Uani d S 1 . . C
H2A .582(3) .7500 .017(4) .043 Uiso d S 1 . . H
H2B .6628(17) .658(3) .165(3) .043 Uiso d . 1 . . H
C3 .43915(17) .5829(3) .2433(3) .0288(5) Uani d . 1 . . C
H3A .4185(17) .607(3) .123(3) .043 Uiso d . 1 . . H
H3B .3798(19) .582(3) .321(3) .043 Uiso d . 1 . . H
H3C .480(2) .490(3) .257(3) .043 Uiso d . 1 . . H

loop_
_atom_site_aniso_label
_atom_site_aniso_U_11
_atom_site_aniso_U_22
_atom_site_aniso_U_33
_atom_site_aniso_U_12
_atom_site_aniso_U_13
_atom_site_aniso_U_23
S1 .0226(3) .0211(3) .0183(3) .000 .0001(3) .000
O1 .0232(10) .0323(11) .0260(10) .000 -.0020(8) .000
O2 .0370(9) .0307(8) .0286(7) -.0008(7) -.0002(6) .0120(6)
C1 .0271(16) .0258(16) .0246(14) .000 .0044(12) .000
S2 .0235(4) .0318(4) .0196(3) .000 -.0010(3) .000
C2 .0212(14) .0309(17) .0335(16) .000 .0071(13) .000
C3 .0262(11) .0237(10) .0364(12) -.0011(9) .0046(9) .0030(10)

loop_
_atom_type_symbol
_atom_type_description
_atom_type_scat_dispersion_real
_atom_type_scat_dispersion_imag
_atom_type_scat_source
C C .0033 .0016 'International Tables Vol C Tables 4.2.6.8 and 6.1.1.4'
H H .0000 .0000 'International Tables Vol C Tables 4.2.6.8 and 6.1.1.4'
O O .0106 .0060 'International Tables Vol C Tables 4.2.6.8 and 6.1.1.4'
S S .1246 .1234 'International Tables Vol C Tables 4.2.6.8 and 6.1.1.4'

loop_
_geom_angle_atom_site_label_1
_geom_angle_atom_site_label_2
_geom_angle_atom_site_label_3
_geom_angle_site_symmetry_1
_geom_angle_site_symmetry_3
_geom_angle
_geom_angle_publ_flag
O2 S1 O1 8_565 . 112.20(7) ?
O2 S1 O1 . . 112.20(7) y
O2 S1 O2 8_565 . 113.45(12) y
O1 S1 C1 . . 106.11(13) y
O2 S1 C1 8_565 . 106.11(8) ?
O2 S1 C1 . . 106.11(8) y
S1 C1 H1A . . 105.8(18) ?
S1 C1 H1B . . 107.2(13) ?
H1A C1 H1B . . 109.6(15) ?
C3 S2 C3 . 8_575 101.31(15) y
C3 S2 C2 . . 102.00(10) y
C3 S2 C2 8_575 . 102.00(10) ?
S2 C2 H2A . . 107.7(17) ?
S2 C2 H2B . . 106.1(13) ?
H2A C2 H2B . . 114.7(16) ?
S2 C3 H3A . . 105.0(15) ?
S2 C3 H3B . . 106.4(15) ?
H3A C3 H3B . . 111.8(19) ?
S2 C3 H3C . . 107.1(15) ?
H3A C3 H3C . . 115(2) ?
H3B C3 H3C . . 111(2) ?

loop_
_geom_bond_atom_site_label_1
_geom_bond_atom_site_label_2
_geom_bond_site_symmetry_2
_geom_bond_distance
_geom_bond_publ_flag
S1 O1 . 1.4646(19) y
S1 O2 . 1.4556(14) y
S1 O2 8_565 1.4556(14) ?
S1 C1 . 1.759(3) y
C1 H1A . 1.01(3) ?
C1 H1B . .95(2) ?
S2 C2 . 1.786(3) y
S2 C3 . 1.781(2) y
S2 C3 8_575 1.781(2) ?
C2 H2A . 1.06(3) ?
C2 H2B . .95(2) ?
C3 H3A . .97(2) ?
C3 H3B . .95(2) ?
C3 H3C . .92(3) ?

loop_
_geom_hbond_atom_site_label_D
_geom_hbond_atom_site_label_H
_geom_hbond_atom_site_label_A
_geom_hbond_site_symmetry_A
_geom_hbond_distance_DH
_geom_hbond_distance_HA
_geom_hbond_distance_DA
_geom_hbond_angle_DHA
C1 H1B O2 2_654 .95(2) 2.54(2) 3.463(2) 163.5(18)
C2 H2A O1 4_655 1.06(3) 2.41(3) 3.382(4) 152(2)
C3 H3A O1 4_655 .97(2) 2.48(2) 3.388(3) 156.0(19)
C3 H3B O2 4_656 .95(2) 2.44(2) 3.279(3) 147.3(19)
C3 H3C O1 . .92(3) 2.41(3) 3.280(2) 157.1(19)
